data_2010980
loop_
_publ_author_name
'Strukan, Neven'
'Cindri\'c, Marina'
'Kamenar, Boris'

_publ_section_title
;
 K~2~[Mo~2~O~4~(C~2~O~4~)~2~(H~2~O)~2~]&#x00B7;3H~2~O
;
_journal_issue 6
_journal_name_full 'Acta Crystallographica Section C'
_journal_page_first 639
_journal_page_last 641
_journal_paper_doi 10.1107/S0108270100002547
_journal_volume 56
_journal_year 2000
_chemical_formula_iupac 'K2 [Mo2 O4 (C2 O4)2 (H2 O)2] , 3H2O'
_chemical_formula_moiety '2K + , C4 H4 Mo2 O14 2- , 3H2 O'
_chemical_formula_structural 'K2 (Mo2 O4 (C2 O4)2 (H2 O)2) 3(H2 O)'
_chemical_formula_sum 'C4 H10 K2 Mo2 O17'
_chemical_formula_weight 600.20
_chemical_name_systematic
;
dipotassium
di-\m-oxo-bis[aqua(oxalato-O^1^,O^2^)oxomolybdenum(III)] trihydrate
;
_space_group_IT_number 2
_symmetry_cell_setting triclinic
_symmetry_space_group_name_Hall '-P 1'
_symmetry_space_group_name_H-M 'P -1'
_cell_angle_alpha 81.818(9)
_cell_angle_beta 71.050(7)
_cell_angle_gamma 85.001(9)
_cell_formula_units_Z 8
_cell_length_a 12.2683(10)
_cell_length_b 15.0622(17)
_cell_length_c 18.2824(17)
_cell_measurement_reflns_used 30
_cell_measurement_temperature 293(2)
_cell_measurement_theta_max 17
_cell_measurement_theta_min 8
_cell_volume 3159.7(5)
_computing_cell_refinement STADI4
_computing_data_collection 'STADI4 (Stoe & Cie, 1996)'
_computing_data_reduction 'XRED (Stoe & Cie, 1996)'
_computing_molecular_graphics 'PLUTON (Spek, 1982) and ORTEPII (Johnson, 1976)'
_computing_publication_material SHELXL97
_computing_structure_refinement 'SHELXL97 (Sheldrick, 1997)'
_computing_structure_solution 'SHELXS97 (Sheldrick, 1997)'
_diffrn_ambient_temperature 293(2)
_diffrn_measurement_device_type 'Philips PW1100 updated by Stoe'
_diffrn_measurement_method '\w/\q scans'
_diffrn_radiation_monochromator graphite
_diffrn_radiation_source 'fine-focus sealed tube'
_diffrn_radiation_type MoK\a
_diffrn_radiation_wavelength .71069
_diffrn_reflns_limit_h_max 17
_diffrn_reflns_limit_h_min -16
_diffrn_reflns_limit_k_max 21
_diffrn_reflns_limit_k_min -20
_diffrn_reflns_limit_l_max 25
_diffrn_reflns_limit_l_min 0
_diffrn_reflns_number 18345
_diffrn_reflns_theta_max 30.1
_diffrn_reflns_theta_min 2.27
_diffrn_standards_decay_% 24.2
_diffrn_standards_interval_time 90
_diffrn_standards_number 3
_exptl_absorpt_coefficient_mu 2.20
_exptl_absorpt_correction_type none
_exptl_crystal_colour red
_exptl_crystal_density_diffrn 2.523
_exptl_crystal_density_method 'not measured'
_exptl_crystal_description prism
_exptl_crystal_F_000 2336
_exptl_crystal_size_max .30
_exptl_crystal_size_mid .27
_exptl_crystal_size_min .25
_refine_diff_density_max 1.505
_refine_diff_density_min -1.139
_refine_ls_extinction_method none
_refine_ls_goodness_of_fit_all .934
_refine_ls_goodness_of_fit_ref .934
_refine_ls_hydrogen_treatment noref
_refine_ls_matrix_type full
_refine_ls_number_parameters 907
_refine_ls_number_reflns 18254
_refine_ls_number_restraints 0
_refine_ls_R_factor_all .165
_refine_ls_R_factor_gt .049
_refine_ls_shift/su_max .003
_refine_ls_shift/su_mean .000
_refine_ls_structure_factor_coef Fsqd
_refine_ls_weighting_details 'w = 1/[\s^2^(Fo^2^)+(0.0650P)^2^] where P=(Fo^2^+2Fc^2^)/3'
_refine_ls_weighting_scheme calc
_refine_ls_wR_factor_all .142
_refine_ls_wR_factor_ref .106
_reflns_number_gt 7507
_reflns_number_total 18254
_reflns_threshold_expression I>2\s(I)
_cod_data_source_file av1030.cif
_cod_data_source_block I
_cod_depositor_comments
;
The following automatic conversions were performed:

'_refine_ls_weighting_scheme' value 'calc w =
1/[\s^2^(Fo^2^)+(0.0650P)^2^] where P=(Fo^2^+2Fc^2^)/3' was changed
to 'calc'. New tag '_refine_ls_weighting_details' was created. The
value of the new tag was set to 'w = 1/[\s^2^(Fo^2^)+(0.0650P)^2^]
where P=(Fo^2^+2Fc^2^)/3'.

Automatic conversion script
Id: cif_fix_values 3143 2015-03-26 13:38:13Z robertas 
;
_cod_database_code 2010980
_cod_database_fobs_code 2010980

loop_
_symmetry_equiv_pos_as_xyz
'x, y, z'
'-x, -y, -z'

loop_
_atom_site_label
_atom_site_fract_x
_atom_site_fract_y
_atom_site_fract_z
_atom_site_U_iso_or_equiv
_atom_site_adp_type
_atom_site_calc_flag
_atom_site_refinement_flags
_atom_site_occupancy
_atom_site_disorder_assembly
_atom_site_disorder_group
_atom_site_type_symbol
Mo11 .64581(5) .36223(4) .56566(4) .02044(16) Uani d . 1 . . Mo
Mo12 .62107(5) .36345(4) .43129(4) .02111(16) Uani d . 1 . . Mo
O11 .6331(4) .4726(3) .5737(3) .0323(13) Uani d . 1 . . O
O12 .6171(4) .4735(3) .4010(3) .0326(13) Uani d . 1 . . O
O13 .6479(4) .2133(3) .5969(3) .0286(12) Uani d . 1 . . O
O14 .6385(4) .2169(3) .4263(3) .0303(13) Uani d . 1 . . O
O15 .5452(4) .3336(4) .6866(3) .0270(12) Uani d . 1 . . O
O16 .7263(4) .3420(4) .3152(3) .0303(13) Uani d . 1 . . O
O17 .7556(4) .3432(3) .4662(3) .0264(13) Uani d . 1 . . O
O18 .5133(4) .3401(3) .5344(3) .0248(12) Uani d . 1 . . O
O19 .5773(5) .1004(4) .6888(3) .0420(15) Uani d . 1 . . O
O110 .4993(4) .2306(4) .7913(3) .0314(13) Uani d . 1 . . O
O111 .8072(4) .2416(4) .2322(3) .0360(14) Uani d . 1 . . O
O112 .7366(5) .1077(4) .3570(3) .0424(15) Uani d . 1 . . O
O113 .4832(4) .3465(4) .3871(3) .0292(13) Uani d . 1 . . O
H11 .4250 .3543 .4036 .035 Uiso d . 1 . . H
H12 .4967 .3063 .3503 .035 Uiso d . 1 . . H
O114 .7901(4) .3414(4) .6064(3) .0345(14) Uani d . 1 . . O
H13 .7813 .3143 .6528 .041 Uiso d . 1 . . H
H14 .8616 .3587 .5826 .041 Uiso d . 1 . . H
C11 .5930(6) .1810(5) .6644(4) .0244(16) Uani d . 1 . . C
C12 .5408(6) .2523(5) .7203(4) .0234(18) Uani d . 1 . . C
C13 .7066(6) .1873(5) .3646(5) .0265(17) Uani d . 1 . . C
C14 .7503(6) .2631(6) .2978(4) .0262(18) Uani d . 1 . . C
Mo21 .14510(5) .36083(4) .56520(4) .01970(16) Uani d . 1 . . Mo
Mo22 .12443(5) .36243(4) .42996(4) .01974(15) Uani d . 1 . . Mo
O21 .1350(4) .4707(3) .5722(3) .0323(13) Uani d . 1 . . O
O22 .1254(4) .4732(3) .3981(3) .0310(13) Uani d . 1 . . O
O23 .1598(4) .2114(3) .5974(3) .0280(12) Uani d . 1 . . O
O24 .1210(4) .2174(3) .4285(3) .0243(11) Uani d . 1 . . O
O25 .0402(4) .3304(3) .6839(3) .0259(12) Uani d . 1 . . O
O26 .2332(4) .3312(3) .3170(3) .0267(12) Uani d . 1 . . O
O27 .2572(4) .3383(3) .4661(3) .0228(11) Uani d . 1 . . O
O28 .0133(4) .3417(3) .5322(3) .0239(12) Uani d . 1 . . O
O29 .1169(4) .1009(3) .6968(3) .0308(12) Uani d . 1 . . O
O210 -.0008(4) .2296(3) .7911(3) .0285(13) Uani d . 1 . . O
O211 .1885(5) .1015(4) .3617(3) .0377(14) Uani d . 1 . . O
O212 .2996(4) .2273(4) .2365(3) .0313(13) Uani d . 1 . . O
O213 -.0155(4) .3567(3) .3815(3) .0283(13) Uani d . 1 . . O
H21 -.0805 .3590 .4030 .034 Uiso d . 1 . . H
H22 -.0024 .3053 .3520 .034 Uiso d . 1 . . H
O214 .2860(4) .3475(4) .6116(3) .0336(14) Uani d . 1 . . O
H23 .2754 .3086 .6554 .040 Uiso d . 1 . . H
H24 .3537 .3611 .5801 .040 Uiso d . 1 . . H
C21 .1121(6) .1802(5) .6688(4) .0225(16) Uani d . 1 . . C
C22 .0444(6) .2523(5) .7199(5) .0243(18) Uani d . 1 . . C
C23 .1815(7) .1816(5) .3688(4) .0255(17) Uani d . 1 . . C
C24 .2456(6) .2511(5) .3010(5) .0267(18) Uani d . 1 . . C
Mo31 .56900(5) .35719(4) 1.06688(4) .02159(16) Uani d . 1 . . Mo
Mo32 .72350(5) .35992(4) .93278(4) .02157(16) Uani d . 1 . . Mo
O31 .5482(4) .4672(4) 1.0751(3) .0339(14) Uani d . 1 . . O
O32 .7311(4) .4701(4) .9032(3) .0324(13) Uani d . 1 . . O
O33 .5617(4) .2076(3) 1.0972(3) .0305(13) Uani d . 1 . . O
O34 .7506(4) .2128(3) .9289(3) .0301(13) Uani d . 1 . . O
O35 .5601(4) .3273(4) 1.1871(3) .0290(13) Uani d . 1 . . O
O36 .7364(4) .3353(4) .8182(3) .0309(13) Uani d . 1 . . O
O37 .7358(4) .3372(3) 1.0357(3) .0262(12) Uani d . 1 . . O
O38 .5604(4) .3386(3) .9659(3) .0253(12) Uani d . 1 . . O
O39 .5393(5) .0955(4) 1.1947(3) .0399(14) Uani d . 1 . . O
O310 .5263(5) .2252(4) 1.2912(3) .0319(13) Uani d . 1 . . O
O311 .7741(4) .2360(4) .7324(3) .0319(13) Uani d . 1 . . O
O312 .7740(5) .1029(4) .8558(3) .0431(15) Uani d . 1 . . O
O313 .9104(4) .3479(4) .8863(3) .0355(14) Uani d . 1 . . O
H31 .9188 .3317 .9364 .043 Uiso d . 1 . . H
H32 .9432 .4260 .8593 .043 Uiso d . 1 . . H
O314 .3881(4) .3384(4) 1.1100(3) .0360(15) Uani d . 1 . . O
H33 .3299 .3452 1.0939 .043 Uiso d . 1 . . H
H34 .3600 .3103 1.1609 .043 Uiso d . 1 . . H
C31 .5488(6) .1751(5) 1.1692(5) .0293(19) Uani d . 1 . . C
C32 .5450(6) .2486(5) 1.2215(4) .0231(17) Uani d . 1 . . C
C33 .7610(6) .1805(6) .8647(4) .0255(18) Uani d . 1 . . C
C34 .7568(6) .2554(5) .7991(5) .0247(18) Uani d . 1 . . C
Mo41 1.07590(5) .36453(4) 1.06078(4) .02022(15) Uani d . 1 . . Mo
Mo42 1.23165(5) .36446(4) .92694(4) .02041(15) Uani d . 1 . . Mo
O41 1.0559(4) .4752(3) 1.0669(3) .0303(13) Uani d . 1 . . O
O42 1.2380(4) .4752(3) .8945(3) .0292(12) Uani d . 1 . . O
O43 1.0781(5) .2151(3) 1.0911(3) .0308(13) Uani d . 1 . . O
O44 1.2559(4) .2168(3) .9279(3) .0271(12) Uani d . 1 . . O
O45 1.0650(4) .3363(3) 1.1824(3) .0243(12) Uani d . 1 . . O
O46 1.2491(4) .3355(3) .8112(3) .0274(12) Uani d . 1 . . O
O47 1.2435(4) .3461(3) 1.0308(3) .0221(11) Uani d . 1 . . O
O48 1.0680(4) .3424(3) .9607(3) .0250(12) Uani d . 1 . . O
O49 1.0795(5) .1033(4) 1.1872(3) .0393(14) Uani d . 1 . . O
O410 1.0211(4) .2347(4) 1.2870(3) .0295(13) Uani d . 1 . . O
O411 1.2459(6) .1038(4) .8631(3) .0473(16) Uani d . 1 . . O
O412 1.2813(5) .2295(4) .7318(3) .0364(14) Uani d . 1 . . O
O413 1.4165(4) .3518(4) .8844(3) .0297(13) Uani d . 1 . . O
H41 1.4364 .3203 .8498 .036 Uiso d . 1 . . H
H42 1.4406 .3546 .9183 .036 Uiso d . 1 . . H
O414 .8970(5) .3430(4) 1.1023(3) .0352(16) Uani d . 1 . . O
H43 .873 .322 1.143 .042 Uiso d . 1 . . H
H44 .858 .357 1.076 .042 Uiso d . 1 . . H
C41 1.0711(6) .1827(5) 1.1602(4) .0211(15) Uani d . 1 . . C
C42 1.0505(6) .2566(5) 1.2158(4) .0258(18) Uani d . 1 . . C
C43 1.2545(7) .1834(6) .8691(5) .032(2) Uani d . 1 . . C
C44 1.2616(6) .2545(5) .7968(5) .0251(19) Uani d . 1 . . C
K1 .9118(2) .49703(16) .75164(13) .0592(6) Uani d . 1 . . K
K2 .5704(2) .49875(16) .25073(14) .0620(7) Uani d . 1 . . K
K3 .03505(14) -.05368(12) .65508(11) .0378(4) Uani d . 1 . . K
K4 .70006(18) -.03065(14) .78047(12) .0494(5) Uani d . 1 . . K
K5 .34568(17) .03380(14) .71462(12) .0476(5) Uani d . 1 . . K
K6 .00855(18) .05198(14) .85836(13) .0525(5) Uani d . 1 . . K
K7 .6658(2) .05955(16) .52713(15) .0827(9) Uani d . 1 . . K
K8 .3486(4) -.0496(2) .9773(3) .174(2) Uani d . 1 . . K
OW1 .8501(6) -.0525(4) .4737(3) .0540(18) Uani d . 1 . . O
H1A .8565 -.0829 .4150 .081 Uiso d . 1 . . H
H1B .9026 -.0881 .5024 .081 Uiso d . 1 . . H
OW2 1.1260(7) .4977(5) .7505(5) .079(2) Uani d . 1 . . O
H2A 1.1828 .4556 .7292 .119 Uiso d . 1 . . H
H2B 1.1635 .5430 .7691 .119 Uiso d . 1 . . H
OW3 .8688(5) .0832(4) .6621(4) .0609(19) Uani d . 1 . . O
H3A .8176 .1271 .7070 .091 Uiso d . 1 . . H
H3B .8393 .0110 .6459 .091 Uiso d . 1 . . H
OW4 .3562(7) .4953(6) .2460(5) .089(3) Uani d . 1 . . O
H4A .3166 .4492 .2997 .133 Uiso d . 1 . . H
H4B .4050 .5575 .2521 .133 Uiso d . 1 . . H
OW5 -.1130(5) .1575(4) .4920(4) .0580(19) Uani d . 1 . . O
H5A -.1964 .1844 .4700 .087 Uiso d . 1 . . H
H5B -.1358 .1048 .5542 .087 Uiso d . 1 . . H
OW6 .4100(5) .1491(5) .5552(4) .0587(18) Uani d . 1 . . O
H6A .3345 .1723 .5700 .088 Uiso d . 1 . . H
H6B .4590 .2021 .5594 .088 Uiso d . 1 . . H
OW7 .3686(7) .1411(5) 1.0538(4) .072(2) Uani d . 1 . . O
H7A .4383 .1451 .9985 .108 Uiso d . 1 . . H
H7B .2950 .1673 1.0394 .108 Uiso d . 1 . . H
OW8 .1824(6) -.0814(5) .8307(5) .090(3) Uani d . 1 . . O
H8A .1451 -.1164 .8759 .135 Uiso d . 1 . . H
H8B .2243 -.0216 .8358 .135 Uiso d . 1 . . H
OW9 .5367(7) -.0753(5) .5983(5) .095(3) Uani d . 1 . . O
H9A .5409 -.1494 .6109 .142 Uiso d . 1 . . H
H9B .5406 -.0420 .6463 .142 Uiso d . 1 . . H
OW10 .5078(7) .0664(6) .8922(7) .139(5) Uani d . 1 . . O
H10A .5319 .1025 .8452 .209 Uiso d . 1 . . H
H10B .4173 .0818 .9246 .209 Uiso d . 1 . . H
OW11 .9308(9) .1534(6) 1.0016(6) .116(4) Uani d . 1 . . O
H11A .9535 .1236 1.0598 .173 Uiso d . 1 . . H
H11B .9325 .1059 .9612 .173 Uiso d . 1 . . H
OW12 -.1459(13) -.0442(6) .9793(6) .173(6) Uani d . 1 . . O
H12A -.1580 -.0922 1.0260 .259 Uiso d . 1 . . H
H12B -.0956 -.0898 .9249 .259 Uiso d . 1 . . H

loop_
_atom_site_aniso_label
_atom_site_aniso_U_11
_atom_site_aniso_U_22
_atom_site_aniso_U_33
_atom_site_aniso_U_12
_atom_site_aniso_U_13
_atom_site_aniso_U_23
Mo11 .0155(3) .0225(4) .0224(4) -.0014(3) -.0032(3) -.0060(3)
Mo12 .0162(3) .0240(4) .0222(4) -.0015(3) -.0039(3) -.0044(3)
O11 .032(3) .034(3) .034(3) .000(3) -.009(2) -.017(3)
O12 .027(3) .029(3) .035(3) .005(2) -.004(2) -.002(3)
O13 .029(3) .027(3) .024(3) .002(2) .001(2) -.006(2)
O14 .033(3) .028(3) .029(3) -.007(2) -.004(2) -.011(2)
O15 .023(3) .030(3) .025(3) .001(2) -.003(2) -.010(2)
O16 .023(3) .036(3) .028(3) -.002(2) .000(2) -.010(3)
O17 .017(3) .034(3) .025(3) -.003(2) .000(2) -.006(2)
O18 .011(2) .028(3) .035(3) -.003(2) -.005(2) -.007(2)
O19 .047(4) .026(3) .048(4) -.006(3) -.008(3) .000(3)
O110 .027(3) .040(3) .026(3) -.002(3) -.005(2) -.006(3)
O111 .034(3) .045(4) .026(3) .000(3) -.003(2) -.011(3)
O112 .040(3) .029(3) .052(4) .007(3) -.006(3) -.013(3)
O113 .015(2) .046(3) .033(3) .003(2) -.011(2) -.020(3)
O114 .020(3) .056(4) .028(3) -.008(3) -.011(2) .005(3)
C11 .023(4) .027(4) .024(4) -.006(3) -.005(3) -.007(3)
C12 .017(4) .036(5) .015(4) -.008(3) .002(3) -.006(4)
C13 .016(3) .030(4) .032(4) .002(3) -.004(3) -.010(3)
C14 .013(3) .042(5) .023(4) .003(3) -.002(3) -.013(4)
Mo21 .0163(3) .0218(4) .0202(3) -.0012(3) -.0034(3) -.0055(3)
Mo22 .0177(3) .0208(4) .0199(3) -.0019(3) -.0037(3) -.0048(3)
O21 .032(3) .028(3) .035(3) .000(2) -.007(2) -.008(3)
O22 .034(3) .025(3) .036(3) -.006(2) -.012(2) -.001(2)
O23 .037(3) .026(3) .021(3) -.001(2) -.008(2) -.004(2)
O24 .025(3) .023(3) .020(3) -.003(2) .000(2) -.003(2)
O25 .030(3) .022(3) .022(3) .001(2) -.003(2) -.007(2)
O26 .029(3) .024(3) .026(3) -.007(2) -.004(2) -.005(2)
O27 .014(2) .029(3) .026(3) .001(2) -.004(2) -.009(2)
O28 .017(3) .031(3) .026(3) .001(2) -.008(2) -.010(2)
O29 .034(3) .024(3) .034(3) -.001(2) -.010(2) -.001(2)
O210 .031(3) .031(3) .018(3) .001(2) -.001(2) -.004(2)
O211 .050(4) .025(3) .035(3) .000(3) -.008(3) -.010(2)
O212 .028(3) .036(3) .026(3) -.002(2) -.003(2) -.005(3)
O213 .023(3) .026(3) .035(3) .005(2) -.006(2) -.010(2)
O214 .016(3) .045(3) .039(3) -.007(2) -.010(2) .002(3)
C21 .022(3) .023(4) .024(4) .000(3) -.009(3) -.004(3)
C22 .020(4) .022(4) .034(5) .005(3) -.010(3) -.011(4)
C23 .029(4) .027(4) .021(4) -.004(3) -.012(3) .004(3)
C24 .022(4) .031(4) .027(4) .003(3) -.009(3) -.006(4)
Mo31 .0188(3) .0269(4) .0212(4) -.0019(3) -.0083(3) -.0045(3)
Mo32 .0188(3) .0265(4) .0215(4) -.0003(3) -.0077(3) -.0068(3)
O31 .034(3) .030(3) .037(3) .001(3) -.010(3) -.007(3)
O32 .029(3) .036(3) .029(3) -.005(2) -.006(2) .000(3)
O33 .033(3) .026(3) .032(3) -.002(2) -.009(2) -.007(2)
O34 .032(3) .027(3) .031(3) .005(2) -.014(3) .001(3)
O35 .037(3) .030(3) .023(3) -.002(2) -.009(2) -.010(2)
O36 .028(3) .036(3) .027(3) .003(2) -.010(2) .003(3)
O37 .020(3) .035(3) .023(3) .001(2) -.006(2) -.007(2)
O38 .023(3) .037(3) .021(3) -.001(2) -.011(2) -.009(2)
O39 .051(4) .030(3) .042(3) -.003(3) -.019(3) -.003(3)
O310 .043(3) .035(3) .020(3) -.005(3) -.012(2) -.004(2)
O311 .038(3) .043(3) .020(3) .009(3) -.012(2) -.020(3)
O312 .053(4) .024(3) .048(4) -.003(3) -.009(3) -.008(3)
O313 .027(3) .043(4) .036(3) -.003(3) -.008(3) -.008(3)
O314 .017(3) .061(4) .028(3) -.007(3) -.009(2) .006(3)
C31 .023(4) .025(4) .035(5) -.005(3) -.001(3) -.002(4)
C32 .015(3) .032(4) .027(4) .003(3) -.010(3) -.010(4)
C33 .020(4) .034(5) .024(4) -.008(3) -.005(3) -.006(4)
C34 .021(4) .029(5) .028(5) .011(3) -.014(3) -.009(4)
Mo41 .0192(3) .0233(4) .0203(3) .0006(3) -.0087(3) -.0046(3)
Mo42 .0196(3) .0232(4) .0200(3) -.0002(3) -.0081(3) -.0041(3)
O41 .027(3) .028(3) .039(3) .005(2) -.013(2) -.011(3)
O42 .035(3) .019(3) .037(3) -.004(2) -.014(2) -.003(2)
O43 .050(3) .024(3) .022(3) -.004(2) -.014(2) -.007(2)
O44 .035(3) .022(3) .026(3) .003(2) -.012(2) -.007(2)
O45 .030(3) .023(3) .024(3) -.001(2) -.014(2) -.004(2)
O46 .041(3) .025(3) .017(3) -.004(2) -.009(2) -.006(2)
O47 .020(2) .034(3) .017(3) .001(2) -.008(2) -.010(2)
O48 .020(3) .033(3) .027(3) .002(2) -.014(2) -.007(2)
O49 .055(4) .027(3) .038(3) .003(3) -.019(3) -.002(3)
O410 .033(3) .036(3) .022(3) -.003(2) -.011(2) -.006(2)
O411 .077(5) .028(3) .040(4) -.011(3) -.020(3) -.006(3)
O412 .042(3) .046(4) .027(3) -.006(3) -.015(3) -.011(3)
O413 .019(3) .048(3) .031(3) .001(2) -.011(2) -.026(3)
O414 .021(3) .058(4) .028(3) -.005(3) -.013(2) .006(3)
C41 .018(3) .029(4) .015(3) .003(3) -.003(3) -.010(3)
C42 .027(4) .029(4) .020(4) -.001(3) -.005(3) -.003(3)
C43 .031(4) .029(5) .030(5) .001(4) .000(4) -.010(4)
C44 .016(4) .034(5) .028(5) -.007(3) -.008(3) -.008(4)
K1 .0679(15) .0556(15) .0459(13) -.0074(12) -.0130(11) .0115(11)
K2 .0819(17) .0491(14) .0478(13) -.0064(12) -.0144(12) .0047(11)
K3 .0321(9) .0302(9) .0449(11) -.0019(7) -.0060(8) .0014(8)
K4 .0546(12) .0398(11) .0539(13) .0022(9) -.0149(10) -.0140(10)
K5 .0437(11) .0440(12) .0543(13) -.0025(9) -.0135(9) -.0075(10)
K6 .0489(12) .0412(11) .0569(14) .0016(9) -.0072(10) .0026(10)
K7 .101(2) .0383(13) .0671(16) -.0098(13) .0332(14) -.0096(12)
K8 .157(3) .060(2) .193(4) -.019(2) .102(3) -.013(2)
OW1 .092(5) .032(4) .035(4) .007(3) -.023(3) .005(3)
OW2 .084(6) .056(5) .107(6) .001(4) -.041(5) -.015(4)
OW3 .054(4) .048(4) .089(5) .009(3) -.026(4) -.031(4)
OW4 .095(6) .072(6) .089(6) -.018(5) -.029(5) .029(5)
OW5 .038(3) .043(4) .090(5) -.001(3) -.010(3) -.025(4)
OW6 .045(4) .063(5) .059(5) .004(3) -.003(3) -.017(4)
OW7 .086(6) .063(5) .083(6) .000(4) -.047(5) -.010(4)
OW8 .054(5) .054(5) .165(9) -.007(4) -.021(5) -.052(5)
OW9 .082(6) .060(5) .133(8) -.032(5) -.026(5) .018(5)
OW10 .058(5) .094(7) .213(11) -.008(5) -.019(6) .098(7)
OW11 .172(10) .075(6) .137(9) .022(6) -.101(8) -.027(6)
OW12 .313(17) .059(7) .096(8) -.066(9) .016(9) -.007(6)

loop_
_atom_type_symbol
_atom_type_description
_atom_type_scat_dispersion_real
_atom_type_scat_dispersion_imag
_atom_type_scat_source
C C .0033 .0016 'International Tables Vol C Tables 4.2.6.8 and 6.1.1.4'
H H .0000 .0000 'International Tables Vol C Tables 4.2.6.8 and 6.1.1.4'
O O .0106 .0060 'International Tables Vol C Tables 4.2.6.8 and 6.1.1.4'
K K .2009 .2494 'International Tables Vol C Tables 4.2.6.8 and 6.1.1.4'
Mo Mo -1.6832 .6857 'International Tables Vol C Tables 4.2.6.8 and 6.1.1.4'

loop_
_geom_angle_atom_site_label_1
_geom_angle_atom_site_label_2
_geom_angle_atom_site_label_3
_geom_angle
O11 Mo11 O17 108.7(2)
O11 Mo11 O18 104.2(2)
O17 Mo11 O18 93.6(2)
O11 Mo11 O114 93.4(2)
O17 Mo11 O114 84.8(2)
O18 Mo11 O114 161.9(2)
O11 Mo11 O15 90.5(2)
O17 Mo11 O15 158.7(2)
O18 Mo11 O15 90.31(19)
O114 Mo11 O15 85.05(19)
O11 Mo11 O13 161.3(2)
O17 Mo11 O13 87.8(2)
O18 Mo11 O13 82.8(2)
O114 Mo11 O13 79.1(2)
O15 Mo11 O13 71.98(19)
O12 Mo12 O18 109.4(2)
O12 Mo12 O17 104.9(2)
O18 Mo12 O17 94.07(19)
O12 Mo12 O113 89.8(2)
O18 Mo12 O113 87.68(19)
O17 Mo12 O113 163.6(2)
O12 Mo12 O16 88.6(2)
O18 Mo12 O16 159.7(2)
O17 Mo12 O16 90.16(19)
O113 Mo12 O16 82.86(18)
O12 Mo12 O14 159.4(2)
O18 Mo12 O14 88.0(2)
O17 Mo12 O14 84.1(2)
O113 Mo12 O14 79.7(2)
O16 Mo12 O14 72.7(2)
C11 O13 Mo11 119.2(5)
C13 O14 Mo12 118.6(5)
C12 O15 Mo11 119.9(5)
C14 O16 Mo12 119.6(5)
Mo11 O17 Mo12 83.36(18)
Mo12 O18 Mo11 82.86(16)
Mo12 O113 H11 129.2
Mo12 O113 H12 117.5
H11 O113 H12 109.8
Mo11 O114 H13 119.0
Mo11 O114 H14 128.6
H13 O114 H14 112.3
O19 C11 O13 126.9(8)
O19 C11 C12 119.4(7)
O13 C11 C12 113.7(6)
O110 C12 O15 124.7(7)
O110 C12 C11 121.0(7)
O15 C12 C11 114.3(6)
O112 C13 O14 125.9(7)
O112 C13 C14 121.9(7)
O14 C13 C14 112.2(7)
O111 C14 O16 125.9(7)
O111 C14 C13 117.9(7)
O16 C14 C13 116.2(7)
O21 Mo21 O27 109.2(2)
O21 Mo21 O28 103.7(2)
O27 Mo21 O28 93.54(19)
O21 Mo21 O25 92.2(2)
O27 Mo21 O25 157.0(2)
O28 Mo21 O25 89.11(19)
O21 Mo21 O214 89.2(2)
O27 Mo21 O214 87.17(19)
O28 Mo21 O214 165.9(2)
O25 Mo21 O214 84.91(19)
O21 Mo21 O23 160.4(2)
O27 Mo21 O23 85.06(19)
O28 Mo21 O23 88.2(2)
O25 Mo21 O23 72.22(19)
O214 Mo21 O23 77.87(19)
O22 Mo22 O28 109.6(2)
O22 Mo22 O27 105.1(2)
O28 Mo22 O27 94.65(19)
O22 Mo22 O26 91.4(2)
O28 Mo22 O26 157.2(2)
O27 Mo22 O26 88.24(19)
O22 Mo22 O213 86.6(2)
O28 Mo22 O213 88.17(19)
O27 Mo22 O213 166.15(19)
O26 Mo22 O213 84.03(18)
O22 Mo22 O24 159.2(2)
O28 Mo22 O24 85.15(19)
O27 Mo22 O24 87.68(19)
O26 Mo22 O24 72.32(18)
O213 Mo22 O24 79.04(19)
C21 O23 Mo21 117.6(5)
C23 O24 Mo22 119.9(4)
C22 O25 Mo21 120.7(5)
C24 O26 Mo22 120.2(5)
Mo22 O27 Mo21 82.78(17)
Mo22 O28 Mo21 82.68(17)
Mo22 O213 H21 127.6
Mo22 O213 H22 110.3
H21 O213 H22 105.3
Mo21 O214 H23 114.7
Mo21 O214 H24 118.0
H23 O214 H24 122.7
O29 C21 O23 125.8(7)
O29 C21 C22 120.8(7)
O23 C21 C22 113.3(6)
O210 C22 O25 126.4(7)
O210 C22 C21 118.4(7)
O25 C22 C21 115.2(7)
O211 C23 O24 125.9(7)
O211 C23 C24 121.3(7)
O24 C23 C24 112.8(7)
O212 C24 O26 125.1(7)
O212 C24 C23 120.2(7)
O26 C24 C23 114.7(7)
O31 Mo31 O38 108.2(2)
O31 Mo31 O37 104.2(2)
O38 Mo31 O37 93.5(2)
O31 Mo31 O314 91.5(2)
O38 Mo31 O314 86.4(2)
O37 Mo31 O314 163.5(2)
O31 Mo31 O35 91.2(2)
O38 Mo31 O35 158.8(2)
O37 Mo31 O35 89.9(2)
O314 Mo31 O35 84.5(2)
O31 Mo31 O33 161.2(2)
O38 Mo31 O33 86.8(2)
O37 Mo31 O33 85.8(2)
O314 Mo31 O33 77.8(2)
O35 Mo31 O33 72.6(2)
O32 Mo32 O37 109.2(2)
O32 Mo32 O38 104.3(2)
O37 Mo32 O38 94.8(2)
O32 Mo32 O36 90.1(2)
O37 Mo32 O36 158.6(2)
O38 Mo32 O36 89.27(19)
O32 Mo32 O313 88.6(2)
O37 Mo32 O313 88.8(2)
O38 Mo32 O313 164.6(2)
O36 Mo32 O313 82.2(2)
O32 Mo32 O34 159.9(2)
O37 Mo32 O34 86.7(2)
O38 Mo32 O34 85.9(2)
O36 Mo32 O34 72.6(2)
O313 Mo32 O34 79.2(2)
C31 O33 Mo31 117.6(5)
C33 O34 Mo32 119.3(5)
C32 O35 Mo31 121.0(5)
C34 O36 Mo32 120.4(5)
Mo32 O37 Mo31 83.17(19)
Mo32 O38 Mo31 82.73(18)
Mo32 O313 H31 93.1
Mo32 O313 H32 106.0
H31 O313 H32 110.7
Mo31 O314 H33 139.4
Mo31 O314 H34 115.9
H33 O314 H34 104.5
O39 C31 O33 124.8(8)
O39 C31 C32 122.3(8)
O33 C31 C32 112.9(7)
O310 C32 O35 126.8(7)
O310 C32 C31 117.6(7)
O35 C32 C31 115.6(7)
O312 C33 O34 125.6(8)
O312 C33 C34 122.9(7)
O34 C33 C34 111.5(7)
O311 C34 O36 124.7(7)
O311 C34 C33 119.3(7)
O36 C34 C33 116.0(7)
O41 Mo41 O48 108.6(2)
O41 Mo41 O47 103.1(2)
O48 Mo41 O47 94.05(19)
O41 Mo41 O414 93.1(2)
O48 Mo41 O414 85.4(2)
O47 Mo41 O414 163.0(2)
O41 Mo41 O45 91.6(2)
O48 Mo41 O45 157.9(2)
O47 Mo41 O45 89.93(18)
O414 Mo41 O45 84.5(2)
O41 Mo41 O43 162.9(2)
O48 Mo41 O43 86.3(2)
O47 Mo41 O43 83.5(2)
O414 Mo41 O43 79.5(2)
O45 Mo41 O43 72.47(18)
O42 Mo42 O47 109.0(2)
O42 Mo42 O48 104.0(2)
O47 Mo42 O48 94.65(19)
O42 Mo42 O413 89.6(2)
O47 Mo42 O413 87.38(19)
O48 Mo42 O413 164.6(2)
O42 Mo42 O46 89.8(2)
O47 Mo42 O46 158.5(2)
O48 Mo42 O46 90.5(2)
O413 Mo42 O46 82.36(19)
O42 Mo42 O44 160.8(2)
O47 Mo42 O44 86.8(2)
O48 Mo42 O44 84.9(2)
O413 Mo42 O44 80.0(2)
O46 Mo42 O44 72.87(19)
C41 O43 Mo41 118.7(5)
C43 O44 Mo42 118.4(5)
C42 O45 Mo41 119.2(5)
C44 O46 Mo42 119.6(5)
Mo42 O47 Mo41 82.84(17)
Mo41 O48 Mo42 82.89(17)
Mo42 O413 H41 109.6
Mo42 O413 H42 109.1
H41 O413 H42 130.8
Mo41 O414 H43 117
Mo41 O414 H44 122
H43 O414 H44 122
O49 C41 O43 128.9(7)
O49 C41 C42 118.4(6)
O43 C41 C42 112.7(6)
O410 C42 O45 125.0(8)
O410 C42 C41 119.6(7)
O45 C42 C41 115.4(6)
O411 C43 O44 128.2(8)
O411 C43 C44 118.3(8)
O44 C43 C44 113.5(7)
O412 C44 O46 125.7(7)
O412 C44 C43 119.8(7)
O46 C44 C43 114.5(7)
H1A OW1 H1B 111.8
H2A OW2 H2B 107.4
H3A OW3 H3B 128.3
H4A OW4 H4B 117.5
H5A OW5 H5B 115.3
H6A OW6 H6B 104.0
H7A OW7 H7B 104.9
H8A OW8 H8B 117.5
H9A OW9 H9B 112.6
H10A OW10 H10B 111.7
H11A OW11 H11B 117.1
H12A OW12 H12B 100.7

loop_
_geom_bond_atom_site_label_1
_geom_bond_atom_site_label_2
_geom_bond_site_symmetry_2
_geom_bond_distance
_geom_bond_publ_flag
Mo11 O11 . 1.679(5) y
Mo11 O17 . 1.922(5) y
Mo11 O18 . 1.958(4) y
Mo11 O114 . 2.117(5) y
Mo11 O15 . 2.155(5) y
Mo11 O13 . 2.235(5) y
Mo11 Mo12 . 2.5686(10) y
Mo12 O12 . 1.674(5) y
Mo12 O18 . 1.924(5) y
Mo12 O17 . 1.941(5) y
Mo12 O113 . 2.145(4) y
Mo12 O16 . 2.148(5) y
Mo12 O14 . 2.212(5) y
O13 C11 . 1.248(8) ?
O14 C13 . 1.278(8) ?
O15 C12 . 1.286(9) ?
O16 C14 . 1.259(9) ?
O19 C11 . 1.241(9) ?
O110 C12 . 1.237(8) ?
O111 C14 . 1.248(8) ?
O112 C13 . 1.236(9) ?
O113 H11 . .686 ?
O113 H12 . .935 ?
O114 H13 . .864 ?
O114 H14 . .886 ?
C11 C12 . 1.541(10) ?
C13 O112 . 1.236(9) ?
C13 C14 . 1.539(10) ?
Mo21 O21 . 1.669(5) y
Mo21 O27 . 1.940(5) y
Mo21 O28 . 1.955(4) y
Mo21 O25 . 2.140(5) y
Mo21 O214 . 2.142(5) y
Mo21 O23 . 2.250(5) y
Mo21 Mo22 . 2.5627(9) y
Mo22 O22 . 1.686(5) y
Mo22 O28 . 1.924(5) y
Mo22 O27 . 1.936(4) y
Mo22 O26 . 2.155(5) y
Mo22 O213 . 2.185(5) y
Mo22 O24 . 2.192(5) y
O23 C21 . 1.282(8) ?
O24 C23 . 1.267(9) ?
O25 C22 . 1.270(8) ?
O26 C24 . 1.266(9) ?
O29 C21 . 1.235(8) ?
O210 C22 . 1.247(8) ?
O211 C23 . 1.225(9) ?
O212 C24 . 1.237(9) ?
O213 H21 . .766 ?
O213 H22 . .979 ?
O214 H23 . .902 ?
O214 H24 . .866 ?
C21 C22 . 1.540(10) ?
C23 C24 . 1.546(10) ?
Mo31 O31 . 1.675(5) y
Mo31 O38 . 1.944(5) y
Mo31 O37 . 1.946(5) y
Mo31 O314 . 2.129(5) y
Mo31 O35 . 2.149(5) y
Mo31 O33 . 2.245(5) y
Mo31 Mo32 . 2.5635(10) y
Mo32 O32 . 1.672(5) y
Mo32 O37 . 1.916(5) y
Mo32 O38 . 1.935(5) y
Mo32 O36 . 2.132(5) y
Mo32 O313 . 2.172(5) y
Mo32 O34 . 2.220(5) y
O33 C31 . 1.301(9) ?
O34 C33 . 1.298(9) ?
O35 C32 . 1.259(9) ?
O36 C34 . 1.282(9) ?
O39 C31 . 1.225(9) ?
O310 C32 . 1.223(8) ?
O311 C34 . 1.241(8) ?
O312 C33 . 1.192(9) ?
O313 H31 . .951 ?
O313 H32 . 1.255 ?
O314 H33 . .850 ?
O314 H34 . .932 ?
C31 C32 . 1.551(10) ?
C33 C34 . 1.537(10) ?
Mo41 O41 . 1.678(5) y
Mo41 O48 . 1.939(5) y
Mo41 O47 . 1.953(5) y
Mo41 O414 . 2.115(5) y
Mo41 O45 . 2.166(5) y
Mo41 O43 . 2.241(5) y
Mo41 Mo42 . 2.5695(10) y
Mo42 O42 . 1.688(5) y
Mo42 O47 . 1.930(4) y
Mo42 O48 . 1.943(4) y
Mo42 O413 . 2.146(5) y
Mo42 O46 . 2.160(5) y
Mo42 O44 . 2.217(5) y
O43 C41 . 1.266(8) ?
O44 C43 . 1.254(9) ?
O45 C42 . 1.266(8) ?
O46 C44 . 1.271(9) ?
O49 C41 . 1.236(8) ?
O410 C42 . 1.236(8) ?
O411 C43 . 1.235(9) ?
O412 C44 . 1.240(8) ?
O413 H41 . .806 ?
O413 H42 . .775 ?
O414 H43 . .75 ?
O414 H44 . .78 ?
C41 C42 . 1.562(10) ?
C42 O410 . 1.236(8) ?
C43 C44 . 1.563(11) ?
C44 C43 . 1.563(11) ?
OW1 H1A . 1.203 ?
OW1 H1B . 1.028 ?
OW2 H2A . .925 ?
OW2 H2B . 1.008 ?
OW3 H3A . 1.120 ?
OW3 H3B . 1.277 ?
OW4 H4A . 1.112 ?
OW4 H4B . 1.193 ?
OW5 H5A . 1.233 ?
OW5 H5B . 1.256 ?
OW6 H6A . .928 ?
OW6 H6B . 1.066 ?
OW7 H7A . 1.090 ?
OW7 H7B . 1.050 ?
OW8 H8A . .918 ?
OW8 H8B . 1.105 ?
OW9 H9A . 1.107 ?
OW9 H9B . 1.087 ?
OW10 H10A . .923 ?
OW10 H10B . 1.097 ?
OW11 H11A . 1.202 ?
OW11 H11B . 1.094 ?
OW12 H12A . 1.017 ?
OW12 H12B . 1.250 ?

loop_
_geom_contact_atom_site_label_1
_geom_contact_atom_site_label_2
_geom_contact_distance
_geom_contact_site_symmetry_2
K1 OW2 2.622(8) .
K1 O22 2.887(6) 2_666
K1 O45 3.008(6) 2_767
K1 O25 3.040(6) .
K1 O213 3.057(5) 2_666
K1 OW4 3.265(9) 2_666
K1 O26 3.341(6) 2_666
K1 O32 2.933(5) .
K1 O36 3.227(6) .
K1 O313 3.083(6) .
K2 OW4 2.663(9) .
K2 O42 2.923(6) 2_766
K2 O15 2.975(6) 2_666
K2 O35 3.008(6) 1_554
K2 O413 3.069(6) 2_766
K2 O46 3.309(5) 2_666
K2 O31 3.412(6) 1_554
K2 O11 3.424(6) 2_666
K2 O12 2.951(7) .
K2 O16 3.242(6) .
K2 O113 3.112(5) .
K3 OW1 2.693(6) .
K3 OW3 2.757(7) .
K3 O49 2.790(6) 2_657
K3 O410 2.839(6) 2_556
K3 O211 3.015(6) 2_556
K3 OW5 3.140(7) 2_556
K3 O112 2.795(6) .
K3 029 2.901(6) .
K4 O211 2.826(6) .
K4 OW3 2.927(7) .
K4 OW10 2.998(11) .
K4 O212 3.021(6) .
K4 O49 3.033(6) 2_757
K4 O39 3.049(6) 2_657
K4 OW7 3.132(8) 2_657
K4 O19 3.025(7) .
K4 O312 2.947(7) .
K5 OW8 2.885(8) .
K5 O411 2.901(6) .
K5 O39 2.941(6) 2_657
K5 OW6 3.072(7) .
K5 OW9 3.131(9) .
K5 O19 2.966(7) .
K5 O112 3.050(7) .
K5 O29 3.002(6) .
K5 O412 3.018(6) .
K6 OW12 2.724(10) .
K6 OW8 2.772(8) .
K6 O312 2.926(7) .
K6 O49 2.986(6) 2_657
K6 OW11 3.060(10) .
K6 O411 3.111(7) .
K6 O29 2.834(5) .
K6 O210 2.789(5) .
K7 OW9 2.607(7) .
K7 OW1 2.699(7) .
K7 O112 2.945(6) .
K7 OW5 3.042(7) .
K7 OW6 3.216(7) .
K7 O13 2.758(6) .
K7 O14 2.854(6) .
K7 O19 2.935(7) .
K8 OW10 2.671(8) .
K8 OW12 2.690(16) 2_557
K8 O33 2.866(6) 2_657
K8 O34 2.902(6) 2_657
K8 O312 2.958(7) 2_657
K8 O39 3.147(7) 2_657
K8 O411 3.334(8) .
K8 OW10 3.368(13) 2_657
K8 OW7 3.429(8) .

loop_
_geom_hbond_atom_site_label_D
_geom_hbond_atom_site_label_H
_geom_hbond_atom_site_label_A
_geom_hbond_site_symmetry_A
_geom_hbond_distance_DH
_geom_hbond_distance_HA
_geom_hbond_distance_DA
_geom_hbond_angle_DHA
_geom_hbond_publ_flag
O113 H11 O27 . .686 2.021 2.683(6) 162.7 y
O113 H12 O310 1_554 .935 1.684 2.615(7) 173.4 y
O114 H13 O311 . .864 1.722 2.566(7) 165.0 y
O114 H14 O28 1_655 .886 1.803 2.632(7) 154.8 y
O213 H21 O17 1_455 .766 1.982 2.740(6) 170.1 y
O213 H22 O410 1_454 .979 1.646 2.612(7) 168.2 y
O214 H23 O412 1_455 .902 1.718 2.610(8) 169.7 y
O214 H24 O18 . .866 1.880 2.686(6) 154.2 y
O313 H31 O48 . .951 2.043 2.692(7) 124.0 y
O313 H31 O37 . .951 2.388 2.865(7) 110.6 y
O313 H32 O41 2_767 1.255 2.149 3.012(8) 122.2 y
O314 H33 O47 1_455 .850 1.801 2.616(7) 160.1 y
O314 H34 O212 1_556 .932 1.740 2.630(7) 158.4 y
O413 H41 O110 1_655 .806 1.806 2.589(7) 163.6 y
O413 H42 O38 1_655 .775 1.919 2.633(6) 152.9 y
O414 H43 O111 1_556 .75 1.87 2.598(8) 163 y
O414 H44 O37 . .78 1.93 2.650(7) 153 y
OW1 H1A O23 2_656 1.203 2.016 2.912(8) 127.7 y
OW1 H1A O29 2_656 1.203 2.017 3.192(8) 164.5 y
OW1 H1B O24 2_656 1.028 2.152 2.913(7) 129.2 y
OW1 H1B O211 2_656 1.028 2.358 2.886(8) 110.7 y
OW2 H2A O46 . .925 2.438 3.025(10) 121.4 y
OW2 H2B O16 2_766 1.008 2.345 3.013(9) 122.9 y
OW3 H3A O311 . 1.120 1.758 2.775(8) 148.5 y
OW3 H3B O211 2_656 1.277 1.790 3.050(8) 167.8 y
OW4 H4A O26 . 1.112 2.062 2.921(9) 131.6 y
OW4 H4A O22 . 1.112 2.483 3.263(10) 126.0 y
OW4 H4B O15 2_666 1.193 2.338 3.472(10) 157.8 y
OW5 H5A O17 1_455 1.233 2.409 3.158(8) 116.4 y
OW5 H5B OW3 1_455 1.256 1.971 3.094(10) 146.1 y
OW6 H6A O23 . .928 2.088 3.011(8) 173.0 y
OW6 H6B O18 . 1.066 2.179 3.168(8) 153.5 y
OW7 H7A OW10 . 1.090 2.306 3.201(15) 138.2 y
OW7 H7B O44 1_455 1.050 2.255 3.092(8) 135.4 y
OW8 H8A OW11 2_657 .918 2.139 3.009(14) 158.0 y
OW8 H8B O411 1_455 1.105 2.081 3.145(9) 160.8 y
OW9 H9A O310 2_657 1.107 1.952 2.786(9) 129.2 y
OW9 H9B O19 . 1.087 2.506 3.465(11) 146.6 y
OW10 H10A O110 . .923 2.105 2.883(9) 141.2 y
OW10 H10B OW7 . 1.097 2.515 3.201(15) 119.5 y
OW11 H11A OW8 2_657 1.202 2.202 3.009(14) 121.5 y
OW11 H11A O43 . 1.202 2.392 3.074(10) 113.4 y
OW11 H11B OW12 1_655 1.094 2.471 3.316(13) 133.1 y
OW12 H12A O411 2_657 1.017 1.953 2.788(12) 137.3 y
OW12 H12A O44 2_657 1.017 2.227 3.054(10) 137.4 y
OW12 H12B O43 2_657 1.250 1.933 2.975(11) 137.2 y
OW12 H12B O49 2_657 1.250 2.033 3.124(12) 143.1 y
